data_4103122
loop_
_publ_author_name
'Yoshikazu Sasaki'
'Daisuke Kato'
'Dale L. Boger'

_publ_section_title
;
 Asymmetric Total Synthesis of Vindorosine, Vindoline, and Key Vinblastine
 Analogues
;
_journal_name_full 'Journal of the American Chemical Society'
_journal_page_first 13533
_journal_page_last 13544
_journal_paper_doi 10.1021/ja106284s
_journal_volume 132
_journal_year 2010
_chemical_formula_sum 'C30 H36 N2 O7'
_chemical_formula_weight 536.61
_chemical_name_systematic
; 
 ? 
;
_space_group_IT_number 4
_symmetry_cell_setting monoclinic
_symmetry_space_group_name_Hall 'P 2yb'
_symmetry_space_group_name_H-M 'P 1 21 1'
_atom_sites_solution_hydrogens geom
_atom_sites_solution_primary direct
_atom_sites_solution_secondary difmap
_audit_creation_method SHELXL-97
_cell_angle_alpha 90.00
_cell_angle_beta 95.00(3)
_cell_angle_gamma 90.00
_cell_formula_units_Z 2
_cell_length_a 7.8185(16)
_cell_length_b 8.3688(17)
_cell_length_c 22.032(4)
_cell_measurement_reflns_used 3439
_cell_measurement_temperature 296(2)
_cell_measurement_theta_max 27.53
_cell_measurement_theta_min 2.60
_cell_volume 1436.1(5)
_computing_cell_refinement 'Bruker SMART'
_computing_data_collection 'Bruker SMART'
_computing_data_reduction 'Bruker SAINT+'
_computing_molecular_graphics 'Bruker SHELXTL'
_computing_publication_material 'Bruker SHELXTL'
_computing_structure_refinement 'SHELXL-97 (Sheldrick, 1997)'
_computing_structure_solution 'SHELXS-97 (Sheldrick, 1997)'
_diffrn_ambient_temperature 296(2)
_diffrn_measured_fraction_theta_full 0.997
_diffrn_measured_fraction_theta_max 0.997
_diffrn_measurement_device_type 'CCD area detector'
_diffrn_measurement_method 'phi and omega scans'
_diffrn_radiation_monochromator graphite
_diffrn_radiation_source 'fine-focus sealed tube'
_diffrn_radiation_type MoK\a
_diffrn_radiation_wavelength 0.71073
_diffrn_reflns_av_R_equivalents 0.0352
_diffrn_reflns_av_sigmaI/netI 0.0593
_diffrn_reflns_limit_h_max 9
_diffrn_reflns_limit_h_min -9
_diffrn_reflns_limit_k_max 9
_diffrn_reflns_limit_k_min -9
_diffrn_reflns_limit_l_max 26
_diffrn_reflns_limit_l_min -26
_diffrn_reflns_number 10610
_diffrn_reflns_theta_full 25.00
_diffrn_reflns_theta_max 25.00
_diffrn_reflns_theta_min 1.86
_diffrn_standards_decay_% 1
_exptl_absorpt_coefficient_mu 0.088
_exptl_absorpt_correction_T_max 0.9895
_exptl_absorpt_correction_T_min 0.9800
_exptl_absorpt_correction_type multi-scan
_exptl_absorpt_process_details 'SADABS (Sheldricks, 1999)'
_exptl_crystal_colour Colorless
_exptl_crystal_density_diffrn 1.241
_exptl_crystal_density_meas 0
_exptl_crystal_density_method 'not measured'
_exptl_crystal_description Parallelepiped
_exptl_crystal_F_000 572
_exptl_crystal_size_max 0.23
_exptl_crystal_size_mid 0.17
_exptl_crystal_size_min 0.12
_refine_diff_density_max 0.326
_refine_diff_density_min -0.291
_refine_diff_density_rms 0.052
_refine_ls_abs_structure_details 'Flack H D (1983), Acta Cryst. A39, 876-881'
_refine_ls_abs_structure_Flack 1(2)
_refine_ls_extinction_method none
_refine_ls_goodness_of_fit_ref 0.908
_refine_ls_hydrogen_treatment mixed
_refine_ls_matrix_type full
_refine_ls_number_parameters 328
_refine_ls_number_reflns 4999
_refine_ls_number_restraints 1
_refine_ls_restrained_S_all 0.908
_refine_ls_R_factor_all 0.0979
_refine_ls_R_factor_gt 0.0758
_refine_ls_shift/su_max 0.071
_refine_ls_shift/su_mean 0.011
_refine_ls_structure_factor_coef Fsqd
_refine_ls_weighting_details 'calc w=1/[\s^2^(Fo^2^)+(0.1500P)^2^+0.6700P] where P=(Fo^2^+2Fc^2^)/3'
_refine_ls_weighting_scheme calc
_refine_ls_wR_factor_gt 0.1988
_refine_ls_wR_factor_ref 0.2190
_reflns_number_gt 3787
_reflns_number_total 4999
_reflns_threshold_expression >2sigma(I)
_cod_data_source_file ja106284s_si_008.cif
_cod_data_source_block ys628
_cod_database_code 4103122

loop_
_symmetry_equiv_pos_as_xyz
'x, y, z'
'-x, y+1/2, -z'

loop_
_atom_site_label
_atom_site_type_symbol
_atom_site_fract_x
_atom_site_fract_y
_atom_site_fract_z
_atom_site_U_iso_or_equiv
_atom_site_adp_type
_atom_site_occupancy
_atom_site_symmetry_multiplicity
_atom_site_calc_flag
_atom_site_refinement_flags
_atom_site_disorder_assembly
_atom_site_disorder_group
O1 O 0.0760(5) 0.4503(4) 0.49065(16) 0.0571(10) Uani 1 1 d . . .
O2 O 0.4110(4) 0.5951(4) 0.69970(17) 0.0533(9) Uani 1 1 d . . .
O3 O 0.5868(5) 0.8040(4) 0.7076(2) 0.0657(12) Uani 1 1 d . . .
O4 O 0.8636(4) 0.6324(4) 0.71012(17) 0.0492(9) Uani 1 1 d . A .
H4 H 0.9064 0.6473 0.7450 0.059 Uiso 1 1 calc R . .
O5 O 0.7126(6) 0.5636(4) 0.82136(17) 0.0657(11) Uani 1 1 d . . .
O6 O 0.9597(5) -0.0191(4) 0.68146(18) 0.0619(10) Uani 1 1 d . . .
O7 O 1.1138(6) -0.0140(7) 0.7979(3) 0.0954(16) Uani 1 1 d . . .
H7 H 1.0778 -0.0391 0.7632 0.115 Uiso 1 1 calc R . .
N1 N 0.6347(5) 0.4883(4) 0.59980(17) 0.0408(9) Uani 1 1 d . . .
N2 N 0.7696(4) 0.1160(4) 0.73641(17) 0.0379(9) Uani 1 1 d . A .
C1 C 0.2882(5) 0.2213(5) 0.6189(2) 0.0370(10) Uani 1 1 d . . .
H1 H 0.2687 0.1366 0.6447 0.044 Uiso 1 1 calc R . .
C2 C 0.1597(6) 0.2706(6) 0.5748(2) 0.0430(11) Uani 1 1 d . . .
H2 H 0.0539 0.2190 0.5711 0.052 Uiso 1 1 calc R . .
C3 C 0.1913(6) 0.3972(5) 0.5366(2) 0.0405(11) Uani 1 1 d . . .
C4 C 0.3468(6) 0.4787(5) 0.54224(19) 0.0400(10) Uani 1 1 d . . .
H4A H 0.3660 0.5649 0.5170 0.048 Uiso 1 1 calc R . .
C5 C 0.4717(6) 0.4288(5) 0.58594(19) 0.0359(10) Uani 1 1 d . . .
C6 C 0.4419(6) 0.2981(5) 0.62382(19) 0.0340(10) Uani 1 1 d . . .
C7 C 0.6099(5) 0.2638(5) 0.6616(2) 0.0325(9) Uani 1 1 d . . .
C8 C 0.7094(5) 0.4247(5) 0.6578(2) 0.0339(10) Uani 1 1 d . A .
H8 H 0.8293 0.3979 0.6526 0.041 Uiso 1 1 calc R . .
C9 C 0.7103(5) 0.5419(5) 0.7118(2) 0.0356(10) Uani 1 1 d . . .
C10 C 0.7234(6) 0.4525(5) 0.7731(2) 0.0415(11) Uani 1 1 d . A .
H10 H 0.8409 0.4107 0.7782 0.050 Uiso 1 1 calc R . .
C11 C 0.6068(6) 0.3080(6) 0.7832(2) 0.0415(11) Uani 1 1 d . . .
C12 C 0.6064(5) 0.2015(5) 0.7269(2) 0.0353(10) Uani 1 1 d . A .
H12 H 0.5126 0.1240 0.7278 0.042 Uiso 1 1 calc R . .
C13 C 0.7129(6) 0.1271(5) 0.6334(2) 0.0386(10) Uani 1 1 d . . .
H13A H 0.6364 0.0431 0.6172 0.046 Uiso 1 1 calc R . .
H13B H 0.7766 0.1677 0.6008 0.046 Uiso 1 1 calc R . .
C14 C 0.8323(6) 0.0659(5) 0.6850(2) 0.0405(11) Uani 1 1 d . . .
C15 C 0.8187(7) 0.0852(6) 0.8003(2) 0.0529(13) Uani 1 1 d . . .
H15 H 0.7875 -0.0251 0.8094 0.063 Uiso 1 1 calc R A .
C16 C 0.6992(7) 0.1988(7) 0.8320(2) 0.0560(14) Uani 1 1 d . A .
H16A H 0.6158 0.1376 0.8524 0.067 Uiso 1 1 calc R . .
H16B H 0.7657 0.2628 0.8623 0.067 Uiso 1 1 calc R . .
C17 C -0.0775(7) 0.3619(7) 0.4762(3) 0.0607(15) Uani 1 1 d . . .
H17A H -0.0495 0.2520 0.4695 0.073 Uiso 1 1 calc R . .
H17B H -0.1376 0.4049 0.4400 0.073 Uiso 1 1 calc R . .
H17C H -0.1491 0.3691 0.5094 0.073 Uiso 1 1 calc R . .
C18 C 0.6925(7) 0.6344(6) 0.5726(2) 0.0524(13) Uani 1 1 d . . .
H18A H 0.6666 0.6301 0.5292 0.063 Uiso 1 1 calc R . .
H18B H 0.8142 0.6456 0.5818 0.063 Uiso 1 1 calc R . .
H18C H 0.6349 0.7242 0.5887 0.063 Uiso 1 1 calc R . .
C19 C 0.5640(6) 0.6639(5) 0.7064(2) 0.0385(10) Uani 1 1 d . A .
C20 C 0.2638(6) 0.7019(8) 0.6934(4) 0.0741(18) Uani 1 1 d . . .
H20A H 0.2603 0.7640 0.7299 0.089 Uiso 1 1 calc R . .
H20B H 0.1604 0.6403 0.6868 0.089 Uiso 1 1 calc R . .
H20C H 0.2737 0.7720 0.6594 0.089 Uiso 1 1 calc R . .
C21 C 0.8952(16) 0.6110(15) 0.8474(5) 0.065(3) Uiso 0.604(14) 1 d P A 1
H21A H 0.9605 0.5164 0.8602 0.078 Uiso 0.604(14) 1 calc PR A 1
H21B H 0.9546 0.6657 0.8166 0.078 Uiso 0.604(14) 1 calc PR A 1
C22 C 0.8785(12) 0.7185(10) 0.9005(3) 0.061(3) Uiso 0.604(14) 1 d PG A 1
C23 C 1.0232(10) 0.7972(12) 0.9267(4) 0.090(4) Uiso 0.604(14) 1 d PG A 1
H23 H 1.1287 0.7828 0.9110 0.108 Uiso 0.604(14) 1 calc PR A 1
C24 C 1.0102(14) 0.8975(13) 0.9763(5) 0.121(6) Uiso 0.604(14) 1 d PG A 1
H24 H 1.1069 0.9502 0.9938 0.145 Uiso 0.604(14) 1 calc PR A 1
C25 C 0.8525(17) 0.9191(16) 0.9999(5) 0.151(9) Uiso 0.604(14) 1 d PG A 1
H25 H 0.8438 0.9863 1.0331 0.181 Uiso 0.604(14) 1 calc PR A 1
C26 C 0.7078(14) 0.8404(18) 0.9737(5) 0.176(10) Uiso 0.604(14) 1 d PG A 1
H26 H 0.6023 0.8548 0.9894 0.211 Uiso 0.604(14) 1 calc PR A 1
C27 C 0.7208(11) 0.7401(14) 0.9240(5) 0.097(5) Uiso 0.604(14) 1 d PG A 1
H27 H 0.6240 0.6874 0.9065 0.116 Uiso 0.604(14) 1 calc PR A 1
C21' C 0.827(3) 0.616(3) 0.8606(9) 0.076(5) Uiso 0.396(14) 1 d P A 2
H21C H 0.9216 0.6532 0.8387 0.091 Uiso 0.396(14) 1 calc PR A 2
H21D H 0.8686 0.5264 0.8853 0.091 Uiso 0.396(14) 1 calc PR A 2
C22' C 0.787(2) 0.7447(17) 0.9025(6) 0.082(5) Uiso 0.396(14) 1 d PG A 2
C23' C 0.919(2) 0.814(2) 0.9399(9) 0.124(9) Uiso 0.396(14) 1 d PG A 2
H23' H 1.0317 0.7831 0.9369 0.149 Uiso 0.396(14) 1 calc PR A 2
C24' C 0.881(3) 0.931(2) 0.9816(8) 0.155(13) Uiso 0.396(14) 1 d PG A 2
H24' H 0.9696 0.9780 1.0066 0.186 Uiso 0.396(14) 1 calc PR A 2
C25' C 0.712(3) 0.978(2) 0.9860(8) 0.126(9) Uiso 0.396(14) 1 d PG A 2
H25' H 0.6876 1.0564 1.0139 0.151 Uiso 0.396(14) 1 calc PR A 2
C26' C 0.581(2) 0.908(2) 0.9487(9) 0.165(13) Uiso 0.396(14) 1 d PG A 2
H26' H 0.4676 0.9399 0.9516 0.198 Uiso 0.396(14) 1 calc PR A 2
C27' C 0.618(2) 0.792(2) 0.9069(7) 0.096(7) Uiso 0.396(14) 1 d PG A 2
H27' H 0.5296 0.7449 0.8820 0.115 Uiso 0.396(14) 1 calc PR A 2
C28 C 0.4169(7) 0.3397(8) 0.7971(3) 0.0618(15) Uani 1 1 d . A .
H28A H 0.3624 0.4025 0.7638 0.074 Uiso 1 1 calc R . .
H28B H 0.3581 0.2376 0.7967 0.074 Uiso 1 1 calc R . .
C29 C 0.3876(11) 0.4219(16) 0.8548(4) 0.144(5) Uani 1 1 d . . .
H29A H 0.4560 0.3722 0.8879 0.173 Uiso 1 1 calc R A .
H29B H 0.2684 0.4144 0.8619 0.173 Uiso 1 1 calc R . .
H29C H 0.4194 0.5323 0.8522 0.173 Uiso 1 1 calc R . .
C30 C 1.0083(8) 0.1082(8) 0.8194(3) 0.0747(18) Uani 1 1 d . A .
H30A H 1.0445 0.2104 0.8042 0.090 Uiso 1 1 calc R . .
H30B H 1.0249 0.1115 0.8635 0.090 Uiso 1 1 calc R . .

loop_
_atom_site_aniso_label
_atom_site_aniso_U_11
_atom_site_aniso_U_22
_atom_site_aniso_U_33
_atom_site_aniso_U_23
_atom_site_aniso_U_13
_atom_site_aniso_U_12
O1 0.066(2) 0.042(2) 0.059(2) 0.0012(17) -0.0173(18) -0.0024(17)
O2 0.0295(16) 0.040(2) 0.090(3) -0.0091(19) 0.0052(15) 0.0030(14)
O3 0.054(2) 0.0199(19) 0.124(4) -0.0038(19) 0.008(2) 0.0040(15)
O4 0.0380(16) 0.0342(18) 0.074(2) -0.0069(18) -0.0002(16) -0.0075(15)
O5 0.098(3) 0.045(2) 0.052(2) -0.0149(18) -0.008(2) 0.006(2)
O6 0.057(2) 0.046(2) 0.085(3) -0.002(2) 0.0155(19) 0.0177(19)
O7 0.078(3) 0.083(4) 0.120(4) -0.004(3) -0.019(3) 0.035(3)
N1 0.043(2) 0.0283(19) 0.052(2) 0.0076(18) 0.0090(17) -0.0086(17)
N2 0.0414(19) 0.0184(17) 0.053(2) 0.0045(17) 0.0010(17) -0.0008(16)
C1 0.045(2) 0.022(2) 0.046(3) 0.0036(19) 0.012(2) -0.0084(19)
C2 0.039(2) 0.040(3) 0.051(3) -0.002(2) 0.009(2) -0.004(2)
C3 0.048(3) 0.029(2) 0.044(3) -0.008(2) 0.001(2) 0.006(2)
C4 0.056(3) 0.028(2) 0.036(2) 0.0044(19) 0.005(2) 0.002(2)
C5 0.050(3) 0.025(2) 0.034(2) 0.0036(18) 0.0115(19) 0.0000(19)
C6 0.046(2) 0.021(2) 0.036(2) -0.0043(17) 0.0069(18) 0.0009(18)
C7 0.031(2) 0.023(2) 0.044(2) -0.0008(18) 0.0082(18) -0.0019(17)
C8 0.030(2) 0.024(2) 0.050(3) 0.0039(19) 0.0108(18) -0.0019(17)
C9 0.032(2) 0.022(2) 0.053(3) -0.0004(19) 0.0062(19) 0.0004(17)
C10 0.044(2) 0.026(2) 0.053(3) -0.006(2) -0.001(2) 0.0113(19)
C11 0.044(3) 0.037(2) 0.044(3) -0.003(2) 0.004(2) 0.001(2)
C12 0.036(2) 0.024(2) 0.046(3) 0.0041(19) 0.0034(19) -0.0011(18)
C13 0.045(2) 0.024(2) 0.048(3) -0.002(2) 0.011(2) -0.002(2)
C14 0.041(2) 0.016(2) 0.065(3) -0.002(2) 0.008(2) 0.0003(18)
C15 0.064(3) 0.033(3) 0.062(3) 0.013(2) 0.002(2) 0.000(2)
C16 0.069(3) 0.051(3) 0.048(3) 0.012(3) 0.004(3) -0.005(3)
C17 0.063(4) 0.050(3) 0.066(4) -0.005(3) -0.012(3) 0.010(3)
C18 0.066(3) 0.038(3) 0.054(3) 0.011(2) 0.011(3) -0.015(2)
C19 0.043(2) 0.028(3) 0.044(3) -0.0015(19) 0.003(2) 0.0006(19)
C20 0.032(3) 0.067(4) 0.124(5) -0.002(4) 0.010(3) 0.011(3)
C28 0.054(3) 0.069(4) 0.065(4) -0.002(3) 0.023(3) -0.001(3)
C29 0.088(6) 0.217(13) 0.133(8) -0.093(9) 0.044(5) -0.008(7)
C30 0.071(4) 0.070(4) 0.079(4) 0.005(4) -0.013(3) 0.024(3)

loop_
_atom_type_symbol
_atom_type_description
_atom_type_scat_dispersion_real
_atom_type_scat_dispersion_imag
_atom_type_scat_source
C C 0.0033 0.0016 'International Tables Vol C Tables 4.2.6.8 and 6.1.1.4'
H H 0.0000 0.0000 'International Tables Vol C Tables 4.2.6.8 and 6.1.1.4'
N N 0.0061 0.0033 'International Tables Vol C Tables 4.2.6.8 and 6.1.1.4'
O O 0.0106 0.0060 'International Tables Vol C Tables 4.2.6.8 and 6.1.1.4'

loop_
_geom_angle_atom_site_label_1
_geom_angle_atom_site_label_2
_geom_angle_atom_site_label_3
_geom_angle
C3 O1 C17 119.0(4)
C19 O2 C20 116.3(4)
C21' O5 C10 130.9(11)
C21' O5 C21 23.5(9)
C10 O5 C21 109.5(6)
C5 N1 C18 121.9(4)
C5 N1 C8 110.8(3)
C18 N1 C8 123.7(4)
C14 N2 C15 132.8(4)
C14 N2 C12 114.3(4)
C15 N2 C12 112.3(4)
C6 C1 C2 119.6(4)
C3 C2 C1 119.4(4)
O1 C3 C4 114.9(4)
O1 C3 C2 123.7(4)
C4 C3 C2 121.4(4)
C5 C4 C3 118.4(4)
C4 C5 N1 129.2(4)
C4 C5 C6 120.5(4)
N1 C5 C6 110.3(4)
C1 C6 C5 120.7(4)
C1 C6 C7 132.1(4)
C5 C6 C7 107.0(4)
C6 C7 C12 119.5(3)
C6 C7 C13 111.8(4)
C12 C7 C13 100.2(3)
C6 C7 C8 102.6(3)
C12 C7 C8 113.2(4)
C13 C7 C8 109.5(3)
N1 C8 C9 114.7(3)
N1 C8 C7 101.5(3)
C9 C8 C7 118.4(3)
O4 C9 C19 105.6(3)
O4 C9 C10 106.8(4)
C19 C9 C10 112.6(3)
O4 C9 C8 105.5(3)
C19 C9 C8 114.3(4)
C10 C9 C8 111.3(3)
O5 C10 C9 109.6(4)
O5 C10 C11 109.3(4)
C9 C10 C11 120.8(4)
C12 C11 C16 100.8(4)
C12 C11 C10 107.5(4)
C16 C11 C10 108.5(4)
C12 C11 C28 108.8(4)
C16 C11 C28 111.1(4)
C10 C11 C28 118.6(4)
N2 C12 C11 103.3(3)
N2 C12 C7 102.3(3)
C11 C12 C7 124.4(4)
C14 C13 C7 104.9(4)
O6 C14 N2 126.3(5)
O6 C14 C13 127.1(4)
N2 C14 C13 106.6(4)
N2 C15 C30 114.6(4)
N2 C15 C16 102.2(4)
C30 C15 C16 114.3(5)
C11 C16 C15 108.3(4)
O3 C19 O2 124.4(4)
O3 C19 C9 123.2(4)
O2 C19 C9 112.4(4)
C22 C21 O5 107.8(8)
C23 C22 C27 120.0
C23 C22 C21 119.2(7)
C27 C22 C21 120.8(7)
C22 C23 C24 120.0
C25 C24 C23 120.0
C24 C25 C26 120.0
C25 C26 C27 120.0
C26 C27 C22 120.0
O5 C21' C22' 120.6(17)
C23' C22' C27' 120.0
C23' C22' C21' 119.5(13)
C27' C22' C21' 120.4(13)
C24' C23' C22' 120.0
C23' C24' C25' 120.0
C24' C25' C26' 120.0
C27' C26' C25' 120.0
C26' C27' C22' 120.0
C29 C28 C11 117.8(6)
O7 C30 C15 113.5(5)

loop_
_geom_bond_atom_site_label_1
_geom_bond_atom_site_label_2
_geom_bond_distance
O1 C3 1.370(6)
O1 C17 1.423(6)
O2 C19 1.324(5)
O2 C20 1.454(6)
O3 C19 1.187(6)
O4 C9 1.421(5)
O5 C21' 1.27(2)
O5 C10 1.420(6)
O5 C21 1.544(12)
O6 C14 1.231(5)
O7 C30 1.421(8)
N1 C5 1.377(6)
N1 C18 1.451(6)
N1 C8 1.458(6)
N2 C14 1.340(6)
N2 C15 1.450(6)
N2 C12 1.462(5)
C1 C6 1.358(6)
C1 C2 1.397(7)
C2 C3 1.389(7)
C3 C4 1.390(6)
C4 C5 1.375(6)
C5 C6 1.408(6)
C6 C7 1.520(6)
C7 C12 1.533(6)
C7 C13 1.559(6)
C7 C8 1.561(5)
C8 C9 1.542(6)
C9 C19 1.530(6)
C9 C10 1.540(6)
C10 C11 1.542(7)
C11 C12 1.527(6)
C11 C16 1.543(7)
C11 C28 1.564(7)
C13 C14 1.498(7)
C15 C30 1.518(8)
C15 C16 1.542(7)
C21 C22 1.490(14)
C22 C23 1.3900
C22 C27 1.3900
C23 C24 1.3900
C24 C25 1.3900
C25 C26 1.3900
C26 C27 1.3900
C21' C22' 1.47(2)
C22' C23' 1.3900
C22' C27' 1.3900
C23' C24' 1.3900
C24' C25' 1.3900
C25' C26' 1.3900
C26' C27' 1.3900
C28 C29 1.482(9)

loop_
_geom_torsion_atom_site_label_1
_geom_torsion_atom_site_label_2
_geom_torsion_atom_site_label_3
_geom_torsion_atom_site_label_4
_geom_torsion
C6 C1 C2 C3 0.1(6)
C17 O1 C3 C4 172.0(4)
C17 O1 C3 C2 -7.1(7)
C1 C2 C3 O1 177.5(4)
C1 C2 C3 C4 -1.6(7)
O1 C3 C4 C5 -177.7(4)
C2 C3 C4 C5 1.4(6)
C3 C4 C5 N1 179.3(4)
C3 C4 C5 C6 0.1(6)
C18 N1 C5 C4 7.9(7)
C8 N1 C5 C4 167.0(4)
C18 N1 C5 C6 -172.8(4)
C8 N1 C5 C6 -13.7(5)
C2 C1 C6 C5 1.4(6)
C2 C1 C6 C7 -172.9(4)
C4 C5 C6 C1 -1.6(6)
N1 C5 C6 C1 179.1(4)
C4 C5 C6 C7 174.0(4)
N1 C5 C6 C7 -5.3(5)
C1 C6 C7 C12 -38.6(6)
C5 C6 C7 C12 146.5(4)
C1 C6 C7 C13 78.0(6)
C5 C6 C7 C13 -96.9(4)
C1 C6 C7 C8 -164.8(4)
C5 C6 C7 C8 20.3(4)
C5 N1 C8 C9 -103.3(4)
C18 N1 C8 C9 55.4(5)
C5 N1 C8 C7 25.6(4)
C18 N1 C8 C7 -175.7(4)
C6 C7 C8 N1 -26.8(4)
C12 C7 C8 N1 -157.0(3)
C13 C7 C8 N1 92.0(4)
C6 C7 C8 C9 99.7(4)
C12 C7 C8 C9 -30.5(5)
C13 C7 C8 C9 -141.4(4)
N1 C8 C9 O4 -86.4(4)
C7 C8 C9 O4 153.7(3)
N1 C8 C9 C19 29.1(5)
C7 C8 C9 C19 -90.8(5)
N1 C8 C9 C10 158.1(3)
C7 C8 C9 C10 38.2(5)
C21' O5 C10 C9 -106.2(14)
C21 O5 C10 C9 -95.1(6)
C21' O5 C10 C11 119.3(14)
C21 O5 C10 C11 130.4(6)
O4 C9 C10 O5 69.1(4)
C19 C9 C10 O5 -46.3(5)
C8 C9 C10 O5 -176.2(4)
O4 C9 C10 C11 -162.5(4)
C19 C9 C10 C11 82.0(5)
C8 C9 C10 C11 -47.9(5)
O5 C10 C11 C12 173.6(4)
C9 C10 C11 C12 45.2(5)
O5 C10 C11 C16 -78.1(4)
C9 C10 C11 C16 153.4(4)
O5 C10 C11 C28 49.8(6)
C9 C10 C11 C28 -78.7(5)
C14 N2 C12 C11 -154.3(4)
C15 N2 C12 C11 33.2(4)
C14 N2 C12 C7 -24.1(4)
C15 N2 C12 C7 163.4(4)
C16 C11 C12 N2 -35.0(4)
C10 C11 C12 N2 78.5(4)
C28 C11 C12 N2 -151.9(4)
C16 C11 C12 C7 -150.3(4)
C10 C11 C12 C7 -36.8(5)
C28 C11 C12 C7 92.8(5)
C6 C7 C12 N2 154.5(3)
C13 C7 C12 N2 32.1(4)
C8 C7 C12 N2 -84.4(4)
C6 C7 C12 C11 -89.7(5)
C13 C7 C12 C11 147.9(4)
C8 C7 C12 C11 31.3(5)
C6 C7 C13 C14 -158.9(3)
C12 C7 C13 C14 -31.2(4)
C8 C7 C13 C14 88.1(4)
C15 N2 C14 O6 -3.3(8)
C12 N2 C14 O6 -173.8(4)
C15 N2 C14 C13 174.2(4)
C12 N2 C14 C13 3.6(5)
C7 C13 C14 O6 -164.3(4)
C7 C13 C14 N2 18.2(4)
C14 N2 C15 C30 49.9(7)
C12 N2 C15 C30 -139.4(4)
C14 N2 C15 C16 174.1(4)
C12 N2 C15 C16 -15.2(5)
C12 C11 C16 C15 27.3(5)
C10 C11 C16 C15 -85.5(5)
C28 C11 C16 C15 142.5(4)
N2 C15 C16 C11 -8.6(5)
C30 C15 C16 C11 115.7(5)
C20 O2 C19 O3 0.1(8)
C20 O2 C19 C9 -179.2(5)
O4 C9 C19 O3 -7.2(6)
C10 C9 C19 O3 109.0(6)
C8 C9 C19 O3 -122.6(5)
O4 C9 C19 O2 172.1(4)
C10 C9 C19 O2 -71.6(5)
C8 C9 C19 O2 56.7(5)
C21' O5 C21 C22 -18(3)
C10 O5 C21 C22 -176.1(6)
O5 C21 C22 C23 -170.5(6)
O5 C21 C22 C27 9.7(11)
C27 C22 C23 C24 0.0
C21 C22 C23 C24 -179.8(9)
C22 C23 C24 C25 0.0
C23 C24 C25 C26 0.0
C24 C25 C26 C27 0.0
C25 C26 C27 C22 0.0
C23 C22 C27 C26 0.0
C21 C22 C27 C26 179.8(9)
C10 O5 C21' C22' 173.6(10)
C21 O5 C21' C22' 146(4)
O5 C21' C22' C23' -171.9(14)
O5 C21' C22' C27' 11(2)
C27' C22' C23' C24' 0.0
C21' C22' C23' C24' -177.3(16)
C22' C23' C24' C25' 0.0
C23' C24' C25' C26' 0.0
C24' C25' C26' C27' 0.0
C25' C26' C27' C22' 0.0
C23' C22' C27' C26' 0.0
C21' C22' C27' C26' 177.2(16)
C12 C11 C28 C29 171.6(7)
C16 C11 C28 C29 61.5(9)
C10 C11 C28 C29 -65.2(9)
N2 C15 C30 O7 -72.6(7)
C16 C15 C30 O7 169.9(5)
